data_7016791
loop_
_publ_author_name
'Motoyama, Keiko'
'Li, Huifang'
'Koike, Takashi'
'Hatakeyama, Makoto'
'Yokojima, Satoshi'
'Nakamura, Shinichiro'
'Akita, Munetaka'

_publ_section_title
;
 Photo- and electro-chromic organometallics with dithienylethene (DTE)
 linker, L(2)CpM-DTE-MCpL(2): Dually stimuli-responsive molecular
 switch.
;
_journal_issue 40
_journal_name_full 'Dalton transactions (Cambridge, England : 2003)'
_journal_page_first 10643
_journal_page_last 10657
_journal_paper_doi 10.1039/c1dt10727e
_journal_volume 40
_journal_year 2011
_chemical_formula_moiety 'C79 H70 F6 Fe2 P4 S2 '
_chemical_formula_sum 'C79 H70 F6 Fe2 P4 S2'
_chemical_formula_weight 1433.12
_space_group_IT_number 15
_symmetry_cell_setting monoclinic
_symmetry_Int_Tables_number 15
_symmetry_space_group_name_Hall '-C 2yc'
_symmetry_space_group_name_H-M 'C 1 2/c 1'
_audit_creation_date 'Thu Dec 14 16:27:18 2006'
_audit_creation_method 'by teXsan'
_cell_angle_alpha 90
_cell_angle_beta 102.99(2)
_cell_angle_gamma 90
_cell_formula_units_Z 4
_cell_length_a 21.566(9)
_cell_length_b 8.579(3)
_cell_length_c 38.08(2)
_cell_measurement_reflns_used 16578
_cell_measurement_temperature 213
_cell_measurement_theta_max 27.6
_cell_measurement_theta_min 3.2
_cell_volume 6865(5)
_computing_cell_refinement PROCESS
_computing_data_collection PROCESS
_computing_data_reduction 'teXsan Ver. 1.11'
_computing_publication_material 'teXsan Ver. 1.11'
_computing_structure_refinement SHELXL97
_computing_structure_solution SHELXS86
_diffrn_ambient_temperature 213
_diffrn_detector_area_resol_mean 10.00
_diffrn_measurement_device_type 'Rigaku RAXIS-IV Imaging Plate'
_diffrn_measurement_method \w
_diffrn_radiation_type 'Mo K\a'
_diffrn_radiation_wavelength 0.7107
_diffrn_reflns_av_R_equivalents 0.099
_diffrn_reflns_limit_h_max 27
_diffrn_reflns_limit_h_min -27
_diffrn_reflns_limit_k_max 11
_diffrn_reflns_limit_k_min -10
_diffrn_reflns_limit_l_max 48
_diffrn_reflns_limit_l_min -43
_diffrn_reflns_number 25083
_diffrn_reflns_theta_max 27.48
_exptl_absorpt_coefficient_mu 0.637
_exptl_absorpt_correction_type none
_exptl_crystal_colour unknown
_exptl_crystal_density_diffrn 1.386
_exptl_crystal_density_method 'not measured'
_exptl_crystal_description unknown
_exptl_crystal_size_max 0.100
_exptl_crystal_size_mid 0.100
_exptl_crystal_size_min 0.100
_refine_diff_density_max 0.43
_refine_diff_density_min -0.56
_refine_ls_extinction_coef 0.0000
_refine_ls_extinction_expression Fc^*^=kFc[1+0.001xFc^2^\l^3^/sin(2\q)]^-1/4^
_refine_ls_extinction_method SHELXL
_refine_ls_goodness_of_fit_ref 0.765
_refine_ls_hydrogen_treatment noref
_refine_ls_number_parameters 452
_refine_ls_number_reflns 4204
_refine_ls_R_factor_gt 0.0473
_refine_ls_shift/su_max -0.0010
_refine_ls_structure_factor_coef Fsqd
_refine_ls_weighting_details 'w = 1/[\s^2^(Fo^2^) + (0.1000P)^2^+0.0000P] where P=(Fo^2^+2Fc^2^)/3'
_refine_ls_weighting_scheme calc
_refine_ls_wR_factor_ref 0.1471
_reflns_number_gt 4204
_reflns_number_total 7123
_reflns_threshold_expression >2.0sigma(I)
_cod_data_source_file c1dt10727e.txt
_cod_data_source_block 1027_FeCp'dppe_open
_cod_original_cell_volume 6865(4)
_cod_original_formula_sum 'C79 H70 F6 Fe2 P4 S2 '
_cod_database_code 7016791

loop_
_symmetry_equiv_pos_as_xyz
x,y,z
-x,y,1/2-z
-x,-y,-z
x,-y,1/2+z
1/2+x,1/2+y,z
1/2-x,1/2+y,1/2-z
1/2-x,1/2-y,-z
1/2+x,1/2-y,1/2+z

loop_
_atom_site_label
_atom_site_type_symbol
_atom_site_fract_x
_atom_site_fract_y
_atom_site_fract_z
_atom_site_U_iso_or_equiv
_atom_site_adp_type
_atom_site_occupancy
_atom_site_calc_flag
_atom_site_refinement_flags
Fe(1) Fe 0.83561(3) 0.09879(6) 0.61759(1) 0.0241(1) Uani 1.00 d .
S(1) S 0.86965(5) 0.1147(1) 0.70406(2) 0.0347(2) Uani 1.00 d .
P(1) P 0.88122(5) -0.0678(1) 0.58868(3) 0.0271(2) Uani 1.00 d .
P(2) P 0.76654(5) -0.0828(1) 0.62000(2) 0.0271(2) Uani 1.00 d .
F(1) F 0.963(1) -0.445(2) 0.6878(5) 0.088(7) Uani 0.50 d P
F(1A) F 0.9825(9) -0.446(2) 0.6911(4) 0.045(3) Uani 0.50 d P
F(2) F 0.896(1) -0.454(2) 0.7238(5) 0.086(6) Uani 0.50 d P
F(2A) F 0.900(1) -0.453(2) 0.7121(4) 0.047(3) Uani 0.50 d P
F(3) F 0.9734(7) -0.638(2) 0.7640(6) 0.057(3) Uani 0.50 d P
F(4) F 1.0462(7) -0.602(2) 0.7341(6) 0.066(5) Uani 0.50 d P
C(1) C 0.9757(2) -0.2585(4) 0.73512(9) 0.0270(8) Uani 1.00 d .
C(2) C 0.9595(2) -0.4206(5) 0.7220(1) 0.0349(9) Uani 1.00 d .
C(3) C 1.0000 -0.5291(6) 0.7500 0.033(1) Uani 1.00 d S
C(11) C 0.9147(2) -0.0114(4) 0.73501(9) 0.0312(9) Uani 1.00 d .
C(12) C 0.9381(2) -0.1287(4) 0.71693(9) 0.0258(8) Uani 1.00 d .
C(13) C 0.9175(2) -0.1131(4) 0.67836(9) 0.0267(8) Uani 1.00 d .
C(14) C 0.8804(2) 0.0136(4) 0.66598(9) 0.0259(8) Uani 1.00 d .
C(15) C 0.9209(2) 0.0113(5) 0.7746(1) 0.044(1) Uani 1.00 d .
C(21) C 0.8459(2) -0.2659(5) 0.5891(1) 0.044(1) Uani 1.00 d .
C(22) C 0.8027(2) -0.2746(4) 0.6154(1) 0.0305(8) Uani 1.00 d .
C(31) C 0.9679(2) -0.1005(5) 0.6022(1) 0.0365(9) Uani 1.00 d .
C(32) C 1.0058(2) 0.0044(5) 0.6252(1) 0.039(1) Uani 1.00 d .
C(33) C 1.0720(2) -0.0145(7) 0.6346(1) 0.054(1) Uani 1.00 d .
C(34) C 1.0997(3) -0.1406(8) 0.6218(2) 0.066(2) Uani 1.00 d .
C(35) C 1.0630(3) -0.2449(7) 0.5991(2) 0.066(2) Uani 1.00 d .
C(36) C 0.9968(2) -0.2269(6) 0.5888(1) 0.050(1) Uani 1.00 d .
C(41) C 0.8741(2) -0.0327(5) 0.5400(1) 0.0310(8) Uani 1.00 d .
C(42) C 0.9225(2) 0.0370(6) 0.5273(1) 0.048(1) Uani 1.00 d .
C(43) C 0.9146(3) 0.0774(7) 0.4915(1) 0.061(1) Uani 1.00 d .
C(44) C 0.8590(3) 0.0455(7) 0.4673(1) 0.057(1) Uani 1.00 d .
C(45) C 0.8103(2) -0.0243(6) 0.4791(1) 0.054(1) Uani 1.00 d .
C(46) C 0.8177(2) -0.0636(6) 0.5152(1) 0.044(1) Uani 1.00 d .
C(51) C 0.7355(2) -0.1013(5) 0.6609(1) 0.0357(9) Uani 1.00 d .
C(52) C 0.6865(3) -0.0048(6) 0.6653(1) 0.056(1) Uani 1.00 d .
C(53) C 0.6640(3) -0.0061(7) 0.6965(2) 0.071(2) Uani 1.00 d .
C(54) C 0.6897(3) -0.1091(7) 0.7240(1) 0.066(2) Uani 1.00 d .
C(55) C 0.7383(3) -0.2042(7) 0.7203(1) 0.059(1) Uani 1.00 d .
C(56) C 0.7615(2) -0.2008(6) 0.6893(1) 0.047(1) Uani 1.00 d .
C(61) C 0.6912(2) -0.0955(5) 0.5848(1) 0.0369(9) Uani 1.00 d .
C(62) C 0.6425(2) -0.1932(6) 0.5893(1) 0.051(1) Uani 1.00 d .
C(63) C 0.5869(3) -0.2076(7) 0.5627(2) 0.071(2) Uani 1.00 d .
C(64) C 0.5794(3) -0.1247(7) 0.5313(2) 0.071(2) Uani 1.00 d .
C(65) C 0.6275(3) -0.0278(6) 0.5263(1) 0.061(1) Uani 1.00 d .
C(66) C 0.6831(2) -0.0121(5) 0.5529(1) 0.043(1) Uani 1.00 d .
C(71) C 0.8027(2) 0.3116(4) 0.6354(1) 0.0363(9) Uani 1.00 d .
C(72) C 0.8670(2) 0.3267(4) 0.6333(1) 0.0357(10) Uani 1.00 d .
C(73) C 0.8735(2) 0.3004(5) 0.5976(1) 0.0376(10) Uani 1.00 d .
C(74) C 0.8112(2) 0.2674(4) 0.5765(1) 0.0342(9) Uani 1.00 d .
C(75) C 0.7687(2) 0.2744(4) 0.5997(1) 0.0338(9) Uani 1.00 d .
C(76) C 0.7720(5) 0.362(1) 0.6638(3) 0.049(2) Uani 0.51 d P
C(76A) C 0.9295(5) 0.339(1) 0.5837(3) 0.049(2) Uani 0.49 d P
H(1) H 0.9239 -0.0882 0.7864 0.0440 Uiso 1.00 calc .
H(2) H 0.8843 0.0662 0.7787 0.0440 Uiso 1.00 calc .
H(3) H 0.9586 0.0711 0.7843 0.0440 Uiso 1.00 calc .
H(4) H 0.9294 -0.1878 0.6621 0.0318 Uiso 1.00 calc .
H(5) H 0.8229 -0.2934 0.5657 0.0546 Uiso 1.00 calc .
H(6) H 0.8801 -0.3413 0.5963 0.0546 Uiso 1.00 calc .
H(7) H 0.8263 -0.3081 0.6386 0.0373 Uiso 1.00 calc .
H(8) H 0.7695 -0.3492 0.6071 0.0373 Uiso 1.00 calc .
H(9) H 0.9859 0.0917 0.6348 0.0496 Uiso 1.00 calc .
H(10) H 1.0989 0.0625 0.6500 0.0658 Uiso 1.00 calc .
H(11) H 1.1451 -0.1534 0.6288 0.0774 Uiso 1.00 calc .
H(12) H 1.0831 -0.3333 0.5904 0.0827 Uiso 1.00 calc .
H(13) H 0.9704 -0.3006 0.5721 0.0611 Uiso 1.00 calc .
H(14) H 0.9624 0.0588 0.5439 0.0578 Uiso 1.00 calc .
H(15) H 0.9488 0.1303 0.4836 0.0733 Uiso 1.00 calc .
H(16) H 0.8542 0.0749 0.4424 0.0684 Uiso 1.00 calc .
H(17) H 0.7707 -0.0481 0.4621 0.0639 Uiso 1.00 calc .
H(18) H 0.7831 -0.1129 0.5232 0.0550 Uiso 1.00 calc .
H(19) H 0.6681 0.0669 0.6462 0.0664 Uiso 1.00 calc .
H(20) H 0.6302 0.0648 0.6990 0.0843 Uiso 1.00 calc .
H(21) H 0.6734 -0.1130 0.7458 0.0770 Uiso 1.00 calc .
H(22) H 0.7564 -0.2750 0.7396 0.0698 Uiso 1.00 calc .
H(23) H 0.7963 -0.2706 0.6870 0.0567 Uiso 1.00 calc .
H(24) H 0.6478 -0.2536 0.6114 0.0633 Uiso 1.00 calc .
H(25) H 0.5532 -0.2760 0.5663 0.0882 Uiso 1.00 calc .
H(26) H 0.5404 -0.1334 0.5125 0.0852 Uiso 1.00 calc .
H(27) H 0.6226 0.0304 0.5041 0.0729 Uiso 1.00 calc .
H(28) H 0.7168 0.0575 0.5491 0.0525 Uiso 1.00 calc .
H(29) H 0.9016 0.3512 0.6533 0.0425 Uiso 1.00 calc .
H(30) H 0.8004 0.2472 0.5510 0.0421 Uiso 1.00 calc .
H(31) H 0.7232 0.2588 0.5925 0.0417 Uiso 1.00 calc .

loop_
_atom_site_aniso_label
_atom_site_aniso_U_11
_atom_site_aniso_U_22
_atom_site_aniso_U_33
_atom_site_aniso_U_12
_atom_site_aniso_U_13
_atom_site_aniso_U_23
Fe(1) 0.0264(3) 0.0221(3) 0.0211(3) 0.0021(2) -0.0002(2) 0.0015(2)
S(1) 0.0451(6) 0.0322(5) 0.0233(5) 0.0107(5) 0.0003(4) -0.0013(4)
P(1) 0.0293(5) 0.0264(5) 0.0251(5) 0.0022(4) 0.0052(4) 0.0010(4)
P(2) 0.0262(5) 0.0287(5) 0.0249(5) 0.0004(4) 0.0023(4) 0.0029(4)
F(1) 0.17(2) 0.037(5) 0.029(4) 0.022(8) -0.039(7) -0.013(3)
F(1A) 0.080(7) 0.038(5) 0.014(4) 0.014(4) 0.006(5) -0.002(4)
F(2) 0.029(5) 0.056(7) 0.16(2) -0.010(5) -0.01(1) 0.040(9)
F(2A) 0.041(6) 0.027(5) 0.062(5) -0.008(4) -0.011(4) -0.006(4)
F(3) 0.048(8) 0.047(5) 0.063(5) -0.019(6) -0.014(6) 0.025(4)
F(4) 0.043(8) 0.09(1) 0.056(5) 0.018(6) -0.010(6) -0.035(7)
C(1) 0.032(2) 0.027(2) 0.021(2) -0.003(2) 0.004(1) -0.002(1)
C(2) 0.037(2) 0.029(2) 0.033(2) -0.001(2) -0.006(2) -0.004(2)
C(3) 0.041(3) 0.023(3) 0.034(3) 0.0000 0.004(2) 0.0000
C(11) 0.036(2) 0.032(2) 0.022(2) 0.003(2) -0.001(2) 0.001(1)
C(12) 0.029(2) 0.026(2) 0.020(2) 0.000(2) 0.001(1) -0.001(1)
C(13) 0.030(2) 0.027(2) 0.020(2) 0.000(2) -0.001(1) -0.001(1)
C(14) 0.022(2) 0.029(2) 0.022(2) 0.002(2) -0.002(1) 0.002(1)
C(15) 0.061(3) 0.046(3) 0.023(2) 0.018(2) 0.004(2) -0.001(2)
C(21) 0.059(3) 0.034(2) 0.045(3) -0.001(2) 0.021(2) -0.004(2)
C(22) 0.032(2) 0.026(2) 0.033(2) -0.005(2) 0.005(2) 0.003(1)
C(31) 0.036(2) 0.045(2) 0.028(2) 0.011(2) 0.008(2) 0.013(2)
C(32) 0.029(2) 0.056(3) 0.033(2) 0.004(2) 0.007(2) 0.010(2)
C(33) 0.040(3) 0.091(4) 0.031(2) 0.001(3) 0.008(2) 0.019(2)
C(34) 0.040(3) 0.113(5) 0.048(3) 0.029(3) 0.017(2) 0.032(3)
C(35) 0.064(4) 0.082(4) 0.062(4) 0.039(3) 0.033(3) 0.024(3)
C(36) 0.057(3) 0.056(3) 0.041(3) 0.016(3) 0.019(2) 0.011(2)
C(41) 0.030(2) 0.032(2) 0.029(2) 0.005(2) 0.003(2) -0.001(1)
C(42) 0.039(3) 0.070(3) 0.032(2) -0.003(2) 0.000(2) 0.017(2)
C(43) 0.056(3) 0.083(4) 0.046(3) 0.004(3) 0.015(2) 0.027(3)
C(44) 0.064(3) 0.081(4) 0.023(2) 0.024(3) 0.004(2) 0.015(2)
C(45) 0.050(3) 0.072(3) 0.033(2) 0.004(3) -0.005(2) -0.005(2)
C(46) 0.041(3) 0.055(3) 0.035(2) -0.006(2) 0.005(2) -0.005(2)
C(51) 0.033(2) 0.036(2) 0.037(2) -0.002(2) 0.007(2) 0.004(2)
C(52) 0.064(3) 0.062(3) 0.048(3) 0.023(3) 0.026(3) 0.018(2)
C(53) 0.072(4) 0.083(4) 0.071(4) 0.027(3) 0.045(3) 0.013(3)
C(54) 0.073(4) 0.088(4) 0.044(3) -0.001(3) 0.029(3) 0.006(3)
C(55) 0.067(4) 0.073(4) 0.042(3) 0.003(3) 0.021(2) 0.018(2)
C(56) 0.047(3) 0.056(3) 0.038(2) 0.007(2) 0.013(2) 0.015(2)
C(61) 0.034(2) 0.039(2) 0.035(2) -0.001(2) 0.002(2) -0.002(2)
C(62) 0.035(3) 0.055(3) 0.060(3) -0.014(2) 0.002(2) 0.003(2)
C(63) 0.040(3) 0.076(4) 0.087(4) -0.021(3) -0.004(3) -0.006(3)
C(64) 0.046(3) 0.073(4) 0.075(4) -0.010(3) -0.025(3) -0.008(3)
C(65) 0.059(3) 0.066(3) 0.044(3) 0.005(3) -0.014(2) 0.003(2)
C(66) 0.037(2) 0.047(3) 0.038(2) -0.002(2) -0.006(2) 0.000(2)
C(71) 0.046(3) 0.025(2) 0.036(2) 0.011(2) 0.005(2) -0.002(2)
C(72) 0.044(3) 0.019(2) 0.037(2) -0.001(2) -0.005(2) -0.004(1)
C(73) 0.047(3) 0.023(2) 0.044(2) -0.006(2) 0.012(2) 0.007(2)
C(74) 0.047(3) 0.024(2) 0.027(2) 0.007(2) -0.001(2) 0.012(1)
C(75) 0.035(2) 0.026(2) 0.035(2) 0.012(2) -0.003(2) 0.004(2)
C(76) 0.054(4) 0.043(4) 0.047(4) 0.001(3) 0.009(3) 0.004(3)
C(76A) 0.054(4) 0.043(4) 0.047(4) 0.001(3) 0.009(3) 0.004(3)

loop_
_atom_type_symbol
_atom_type_description
_atom_type_scat_dispersion_real
_atom_type_scat_dispersion_imag
_atom_type_scat_source
C C 0.003 0.002
;International Tables for Crystallography
(1992, Vol. C, Tables 4.2.6.8 and 6.1.1.4)
;
H H 0.000 0.000
;International Tables for Crystallography
(1992, Vol. C, Table 6.1.1.4)
;
F F 0.017 0.010
;International Tables for Crystallography
(1992, Vol. C, Tables 4.2.6.8 and 6.1.1.4)
;
P P 0.102 0.094
;International Tables for Crystallography
(1992, Vol. C, Tables 4.2.6.8 and 6.1.1.4)
;
S S 0.125 0.123
;International Tables for Crystallography
(1992, Vol. C, Tables 4.2.6.8 and 6.1.1.4)
;
Fe Fe 0.346 0.844
;International Tables for Crystallography
(1992, Vol. C, Tables 4.2.6.8 and 6.1.1.4)
;

loop_
_geom_angle_atom_site_label_1
_geom_angle_atom_site_label_2
_geom_angle_atom_site_label_3
_geom_angle
_geom_angle_site_symmetry_1
_geom_angle_site_symmetry_3
_geom_angle_publ_flag
P(1) Fe(1) P(2) 86.69(5) . . yes
P(1) Fe(1) C(14) 92.6(1) . . yes
P(1) Fe(1) C(71) 161.8(1) . . yes
P(1) Fe(1) C(72) 126.9(1) . . yes
P(1) Fe(1) C(73) 95.7(1) . . yes
P(1) Fe(1) C(74) 98.1(1) . . yes
P(1) Fe(1) C(75) 131.9(1) . . yes
P(2) Fe(1) C(14) 83.9(1) . . yes
P(2) Fe(1) C(71) 108.8(1) . . yes
P(2) Fe(1) C(72) 146.3(1) . . yes
P(2) Fe(1) C(73) 157.1(1) . . yes
P(2) Fe(1) C(74) 117.7(1) . . yes
P(2) Fe(1) C(75) 95.8(1) . . yes
C(14) Fe(1) C(71) 98.4(1) . . yes
C(14) Fe(1) C(72) 91.1(1) . . yes
C(14) Fe(1) C(73) 118.6(1) . . yes
C(14) Fe(1) C(74) 156.3(1) . . yes
C(14) Fe(1) C(75) 135.5(2) . . yes
C(71) Fe(1) C(72) 39.0(2) . . yes
C(71) Fe(1) C(73) 66.3(2) . . yes
C(71) Fe(1) C(74) 66.5(2) . . yes
C(71) Fe(1) C(75) 39.6(1) . . yes
C(72) Fe(1) C(73) 39.1(2) . . yes
C(72) Fe(1) C(74) 65.5(1) . . yes
C(72) Fe(1) C(75) 65.1(2) . . yes
C(73) Fe(1) C(74) 39.4(2) . . yes
C(73) Fe(1) C(75) 65.8(2) . . yes
C(74) Fe(1) C(75) 39.2(2) . . yes
C(11) S(1) C(14) 95.5(2) . . yes
Fe(1) P(1) C(21) 111.3(2) . . yes
Fe(1) P(1) C(31) 120.3(1) . . yes
Fe(1) P(1) C(41) 117.1(1) . . yes
C(21) P(1) C(31) 104.4(2) . . yes
C(21) P(1) C(41) 102.4(2) . . yes
C(31) P(1) C(41) 98.9(2) . . yes
Fe(1) P(2) C(22) 109.1(1) . . yes
Fe(1) P(2) C(51) 118.8(1) . . yes
Fe(1) P(2) C(61) 120.5(1) . . yes
C(22) P(2) C(51) 104.2(2) . . yes
C(22) P(2) C(61) 101.5(2) . . yes
C(51) P(2) C(61) 100.3(2) . . yes
F(1A) F(1) C(2) 88(3) . . yes
F(1) F(1A) C(2) 74(3) . . yes
F(2A) F(2) C(2) 65(3) . . yes
F(2) F(2A) C(2) 95(3) . . yes
F(4) F(3) C(3) 94(3) 2_756 . yes
F(3) F(4) C(3) 63(2) 2_756 . yes
C(1) C(1) C(2) 111.0(2) 2_756 . yes
C(1) C(1) C(12) 129.7(2) 2_756 . yes
C(2) C(1) C(12) 119.3(3) . . yes
F(1) C(2) F(1A) 16(1) . . yes
F(1) C(2) F(2) 106(1) . . yes
F(1) C(2) F(2A) 87(1) . . yes
F(1) C(2) C(1) 114.2(10) . . yes
F(1) C(2) C(3) 115.6(9) . . yes
F(1A) C(2) F(2) 122(1) . . yes
F(1A) C(2) F(2A) 104(1) . . yes
F(1A) C(2) C(1) 109.2(8) . . yes
F(1A) C(2) C(3) 103.7(8) . . yes
F(2) C(2) F(2A) 19(1) . . yes
F(2) C(2) C(1) 109.3(9) . . yes
F(2) C(2) C(3) 104.4(8) . . yes
F(2A) C(2) C(1) 116.0(8) . . yes
F(2A) C(2) C(3) 116.7(8) . . yes
C(1) C(2) C(3) 106.2(3) . . yes
F(3) C(3) F(3) 85(1) . 2_756 yes
F(3) C(3) F(4) 106(1) . . yes
F(3) C(3) F(4) 22(1) . 2_756 yes
F(3) C(3) C(2) 119.7(7) . . yes
F(3) C(3) C(2) 113.2(9) . 2_756 yes
F(3) C(3) F(4) 22(1) 2_756 . yes
F(3) C(3) F(4) 106(1) 2_756 2_756 yes
F(3) C(3) C(2) 113.2(9) 2_756 . yes
F(3) C(3) C(2) 119.7(7) 2_756 2_756 yes
F(4) C(3) F(4) 128(1) . 2_756 yes
F(4) C(3) C(2) 108.3(8) . . yes
F(4) C(3) C(2) 102.5(7) . 2_756 yes
F(4) C(3) C(2) 102.5(7) 2_756 . yes
F(4) C(3) C(2) 108.3(8) 2_756 2_756 yes
C(2) C(3) C(2) 105.2(4) . 2_756 yes
S(1) C(11) C(12) 109.2(2) . . yes
S(1) C(11) C(15) 121.0(3) . . yes
C(12) C(11) C(15) 129.7(3) . . yes
C(1) C(12) C(11) 123.2(3) . . yes
C(1) C(12) C(13) 124.5(3) . . yes
C(11) C(12) C(13) 112.2(3) . . yes
C(12) C(13) C(14) 116.6(3) . . yes
Fe(1) C(14) S(1) 116.9(2) . . yes
Fe(1) C(14) C(13) 136.5(3) . . yes
S(1) C(14) C(13) 106.5(2) . . yes
P(1) C(21) C(22) 111.3(3) . . yes
P(2) C(22) C(21) 110.7(3) . . yes
P(1) C(31) C(32) 119.6(3) . . yes
P(1) C(31) C(36) 121.5(3) . . yes
C(32) C(31) C(36) 118.9(4) . . yes
C(31) C(32) C(33) 120.6(4) . . yes
C(32) C(33) C(34) 119.9(5) . . yes
C(33) C(34) C(35) 120.3(5) . . yes
C(34) C(35) C(36) 120.9(6) . . yes
C(31) C(36) C(35) 119.5(4) . . yes
P(1) C(41) C(42) 121.4(3) . . yes
P(1) C(41) C(46) 120.9(3) . . yes
C(42) C(41) C(46) 117.4(4) . . yes
C(41) C(42) C(43) 121.2(4) . . yes
C(42) C(43) C(44) 120.7(5) . . yes
C(43) C(44) C(45) 119.3(5) . . yes
C(44) C(45) C(46) 120.3(4) . . yes
C(41) C(46) C(45) 121.0(5) . . yes
P(2) C(51) C(52) 119.2(3) . . yes
P(2) C(51) C(56) 123.5(3) . . yes
C(52) C(51) C(56) 117.1(4) . . yes
C(51) C(52) C(53) 121.8(5) . . yes
C(52) C(53) C(54) 119.9(6) . . yes
C(53) C(54) C(55) 119.2(6) . . yes
C(54) C(55) C(56) 120.8(5) . . yes
C(51) C(56) C(55) 121.1(5) . . yes
P(2) C(61) C(62) 120.7(3) . . yes
P(2) C(61) C(66) 121.1(3) . . yes
C(62) C(61) C(66) 118.1(4) . . yes
C(61) C(62) C(63) 121.2(5) . . yes
C(62) C(63) C(64) 120.2(5) . . yes
C(63) C(64) C(65) 119.4(5) . . yes
C(64) C(65) C(66) 120.7(5) . . yes
C(61) C(66) C(65) 120.4(4) . . yes
Fe(1) C(71) C(72) 70.0(2) . . yes
Fe(1) C(71) C(75) 68.9(2) . . yes
Fe(1) C(71) C(76) 137.1(4) . . yes
C(72) C(71) C(75) 105.4(4) . . yes
C(72) C(71) C(76) 129.3(5) . . yes
C(75) C(71) C(76) 123.4(5) . . yes
Fe(1) C(72) C(71) 71.0(2) . . yes
Fe(1) C(72) C(73) 71.1(2) . . yes
C(71) C(72) C(73) 110.6(3) . . yes
Fe(1) C(73) C(72) 69.9(2) . . yes
Fe(1) C(73) C(74) 69.6(2) . . yes
Fe(1) C(73) C(76A) 136.9(5) . . yes
C(72) C(73) C(74) 106.6(4) . . yes
C(72) C(73) C(76A) 125.4(5) . . yes
C(74) C(73) C(76A) 126.3(5) . . yes
Fe(1) C(74) C(73) 71.0(2) . . yes
Fe(1) C(74) C(75) 69.7(2) . . yes
C(73) C(74) C(75) 107.6(3) . . yes
Fe(1) C(75) C(71) 71.5(2) . . yes
Fe(1) C(75) C(74) 71.0(2) . . yes
C(71) C(75) C(74) 109.8(4) . . yes

loop_
_geom_bond_atom_site_label_1
_geom_bond_atom_site_label_2
_geom_bond_distance
_geom_bond_site_symmetry_2
_geom_bond_publ_flag
Fe(1) P(1) 2.170(1) . yes
Fe(1) P(2) 2.172(1) . yes
Fe(1) C(14) 2.016(3) . yes
Fe(1) C(71) 2.125(4) . yes
Fe(1) C(72) 2.111(4) . yes
Fe(1) C(73) 2.126(4) . yes
Fe(1) C(74) 2.108(4) . yes
Fe(1) C(75) 2.091(4) . yes
S(1) C(11) 1.728(4) . yes
S(1) C(14) 1.750(4) . yes
P(1) C(21) 1.864(4) . yes
P(1) C(31) 1.844(4) . yes
P(1) C(41) 1.851(4) . yes
P(2) C(22) 1.845(4) . yes
P(2) C(51) 1.834(5) . yes
P(2) C(61) 1.862(4) . yes
F(1) F(1A) 0.40(3) . yes
F(1) C(2) 1.34(2) . yes
F(1A) C(2) 1.39(2) . yes
F(2) F(2A) 0.47(3) . yes
F(2) C(2) 1.42(2) . yes
F(2A) C(2) 1.29(2) . yes
F(3) F(4) 0.54(2) 2_756 yes
F(3) C(3) 1.27(2) . yes
F(4) C(3) 1.42(2) . yes
C(1) C(1) 1.360(6) 2_756 yes
C(1) C(2) 1.492(5) . yes
C(1) C(12) 1.458(5) . yes
C(2) C(3) 1.533(5) . yes
C(11) C(12) 1.378(5) . yes
C(11) C(15) 1.497(5) . yes
C(12) C(13) 1.442(5) . yes
C(13) C(14) 1.368(5) . yes
C(21) C(22) 1.517(7) . yes
C(31) C(32) 1.388(6) . yes
C(31) C(36) 1.403(7) . yes
C(32) C(33) 1.400(6) . yes
C(33) C(34) 1.377(9) . yes
C(34) C(35) 1.366(8) . yes
C(35) C(36) 1.401(8) . yes
C(41) C(42) 1.380(7) . yes
C(41) C(46) 1.387(6) . yes
C(42) C(43) 1.382(7) . yes
C(43) C(44) 1.364(7) . yes
C(44) C(45) 1.368(8) . yes
C(45) C(46) 1.390(7) . yes
C(51) C(52) 1.383(7) . yes
C(51) C(56) 1.394(6) . yes
C(52) C(53) 1.378(9) . yes
C(53) C(54) 1.388(8) . yes
C(54) C(55) 1.360(9) . yes
C(55) C(56) 1.381(8) . yes
C(61) C(62) 1.383(7) . yes
C(61) C(66) 1.389(6) . yes
C(62) C(63) 1.392(7) . yes
C(63) C(64) 1.368(9) . yes
C(64) C(65) 1.377(8) . yes
C(65) C(66) 1.393(6) . yes
C(71) C(72) 1.413(7) . yes
C(71) C(75) 1.429(5) . yes
C(71) C(76) 1.45(1) . yes
C(72) C(73) 1.417(6) . yes
C(73) C(74) 1.429(6) . yes
C(73) C(76A) 1.46(1) . yes
C(74) C(75) 1.410(6) . yes

loop_
_geom_contact_atom_site_label_1
_geom_contact_atom_site_label_2
_geom_contact_distance
_geom_contact_site_symmetry_2
S(1) F(3) 3.53(2) 1_565
S(1) F(4) 3.58(2) 2_766
F(1) C(72) 3.24(2) 1_545
F(1A) C(72) 3.52(2) 1_545
F(2) C(54) 3.28(2) 6_646
F(2) C(76) 3.48(2) 1_545
F(2) C(53) 3.59(2) 6_646
F(2A) C(76) 3.35(2) 1_545
F(2A) C(72) 3.49(2) 1_545
F(3) C(15) 3.27(2) 1_545
F(3) C(11) 3.53(2) 1_545
F(4) C(54) 3.20(2) 5_545
F(4) C(53) 3.29(2) 5_545
F(4) C(15) 3.43(2) 2_746
C(44) C(63) 3.417(9) 7_646
